data_7050901
loop_
_publ_author_name
'Chick Wilson'

_publ_section_title
;
Interesting proton behaviour in molecular
structures.  Variable temperature neutron diffraction and ab initio
study of acetylsalicylic acid: characterising librational motions and
comparing protons in different hydrogen bonding potentials
;
_journal_name_full 'New Journal of Chemistry'
_journal_paper_doi 10.1039/b203775k
_journal_year 2002
_chemical_formula_sum 'C9 H8 O4'
_chemical_formula_weight 180.16
_chemical_name_common Aspirin
_space_group_IT_number 14
_symmetry_cell_setting monoclinic
_symmetry_space_group_name_Hall '-P 2ybc'
_symmetry_space_group_name_H-M 'P 1 21/c 1'
_cell_angle_alpha 90.00
_cell_angle_beta 95.87(2)
_cell_angle_gamma 90.00
_cell_formula_units_Z 4
_cell_length_a 11.340(3)
_cell_length_b 6.5740(10)
_cell_length_c 11.318(3)
_cell_measurement_temperature 220(1)
_cell_volume 839.3(3)
_diffrn_ambient_temperature 220(1)
_exptl_crystal_density_diffrn 1.424
_cod_depositor_comments
;
The following automatic conversions were performed:
'_symmetry_cell_setting' value 'Monoclinic' changed to 'monoclinic'
according to '/home/saulius/struct/CIF-dictionaries/cif_core.dic'
dictionary named 'cif_core.dic' version 2.4.1 from 2010-06-29.

Automatic conversion script
Id: cif_fix_enum 1527 2010-12-29 10:47:43Z saulius 
;
_cod_original_sg_symbol_H-M 'P 21/c'
_cod_database_code 7050901

loop_
_symmetry_equiv_pos_as_xyz
'x, y, z'
'-x, y+1/2, -z+1/2'
'-x, -y, -z'
'x, -y-1/2, z-1/2'

loop_
_atom_site_label
_atom_site_type_symbol
_atom_site_fract_x
_atom_site_fract_y
_atom_site_fract_z
_atom_site_U_iso_or_equiv
_atom_site_adp_type
_atom_site_occupancy
_atom_site_calc_flag
_atom_site_refinement_flags
_atom_site_disorder_assembly
_atom_site_disorder_group
C1 C 0.1543(5) 0.5643(10) 0.0670(6) 0.0260(12) Uani 1 d . . .
C2 C 0.2466(5) 0.4854(9) 0.0088(5) 0.0236(12) Uani 1 d . . .
C3 C 0.2991(6) 0.3017(11) 0.0412(7) 0.0330(14) Uani 1 d . . .
C4 C 0.2610(6) 0.1916(11) 0.1347(6) 0.0326(14) Uani 1 d . . .
C5 C 0.1699(6) 0.2647(11) 0.1940(6) 0.0316(14) Uani 1 d . . .
C6 C 0.1170(5) 0.4484(9) 0.1601(6) 0.0267(13) Uani 1 d . . .
C7 C 0.0903(5) 0.7569(9) 0.0378(5) 0.0228(11) Uani 1 d . . .
C8 C 0.3660(5) 0.7370(10) -0.0641(5) 0.0271(12) Uani 1 d . . .
C9 C 0.3979(7) 0.8381(13) -0.1743(6) 0.0375(17) Uani 1 d . . .
O1 O 0.1217(7) 0.8591(13) -0.0525(8) 0.0344(17) Uani 1 d . . .
O2 O 0.0093(7) 0.8126(13) 0.0958(7) 0.0370(18) Uani 1 d . . .
O3 O 0.2865(6) 0.5847(11) -0.0888(6) 0.0243(14) Uani 1 d . . .
O4 O 0.4037(8) 0.7828(14) 0.0366(7) 0.041(2) Uani 1 d . . .
H1 H 0.3712(16) 0.246(3) -0.0100(18) 0.061(4) Uani 1 d . . .
H2 H 0.3033(17) 0.047(3) 0.1592(16) 0.057(4) Uani 1 d . . .
H3 H 0.1378(15) 0.180(3) 0.2708(15) 0.056(4) Uani 1 d . . .
H4 H 0.0412(12) 0.508(3) 0.2062(14) 0.048(4) Uani 1 d . . .
H5 H 0.465(2) 0.956(4) -0.1475(18) 0.082(7) Uani 1 d . . .
H6 H 0.321(2) 0.903(7) -0.218(3) 0.134(15) Uani 1 d . . .
H7 H 0.441(4) 0.739(4) -0.230(3) 0.131(15) Uani 1 d . . .
H8 H 0.0683(16) 0.987(3) -0.0683(15) 0.054(4) Uani 1 d . . .

loop_
_atom_site_aniso_label
_atom_site_aniso_U_11
_atom_site_aniso_U_22
_atom_site_aniso_U_33
_atom_site_aniso_U_23
_atom_site_aniso_U_13
_atom_site_aniso_U_12
C1 0.025(3) 0.027(3) 0.026(3) 0.003(2) 0.000(2) 0.002(2)
C2 0.020(3) 0.025(3) 0.025(3) -0.005(2) -0.002(2) 0.001(2)
C3 0.032(3) 0.029(3) 0.039(4) -0.001(3) 0.008(3) 0.010(3)
C4 0.035(3) 0.025(3) 0.038(4) 0.005(3) 0.002(3) 0.008(3)
C5 0.030(3) 0.030(3) 0.035(3) 0.008(3) 0.004(2) 0.003(3)
C6 0.024(3) 0.024(3) 0.033(3) 0.003(2) 0.007(2) 0.002(2)
C7 0.024(2) 0.027(3) 0.018(2) 0.002(2) 0.0061(19) 0.005(2)
C8 0.023(3) 0.036(3) 0.023(2) -0.002(3) 0.006(2) -0.003(2)
C9 0.034(3) 0.050(4) 0.029(3) 0.006(3) 0.003(3) -0.009(3)
O1 0.034(4) 0.029(4) 0.042(4) 0.011(3) 0.014(3) 0.012(3)
O2 0.042(4) 0.035(4) 0.036(4) 0.012(3) 0.016(3) 0.024(3)
O3 0.026(3) 0.030(3) 0.017(3) -0.002(2) -0.001(3) -0.004(3)
O4 0.048(5) 0.047(5) 0.029(4) -0.004(4) 0.004(3) -0.019(4)
H1 0.057(9) 0.046(8) 0.087(11) 0.006(8) 0.040(9) 0.022(7)
H2 0.069(10) 0.045(8) 0.057(10) 0.010(7) 0.002(8) 0.025(8)
H3 0.060(9) 0.051(9) 0.054(9) 0.026(7) -0.002(7) -0.013(8)
H4 0.031(6) 0.065(9) 0.050(8) 0.013(7) 0.019(6) 0.022(6)
H5 0.106(16) 0.092(14) 0.050(9) 0.006(10) 0.019(10) -0.058(13)
H6 0.063(13) 0.22(4) 0.11(2) 0.10(2) -0.015(13) 0.025(18)
H7 0.26(4) 0.055(12) 0.096(19) -0.017(13) 0.10(2) -0.006(18)
H8 0.055(8) 0.053(9) 0.053(9) 0.021(7) 0.009(7) 0.005(7)

loop_
_geom_bond_atom_site_label_1
_geom_bond_atom_site_label_2
_geom_bond_distance
_geom_bond_site_symmetry_2
_geom_bond_publ_flag
C1 C2 1.392(8) . ?
C1 C6 1.400(9) . ?
C1 C7 1.480(9) . ?
C2 C3 1.380(9) . ?
C2 O3 1.397(9) . ?
C3 C4 1.387(11) . ?
C3 H1 1.111(16) . ?
C4 C5 1.375(10) . ?
C4 H2 1.085(17) . ?
C5 C6 1.385(9) . ?
C5 H3 1.123(17) . ?
C6 H4 1.121(14) . ?
C7 O2 1.238(9) . ?
C7 O1 1.303(10) . ?
C8 O4 1.214(10) . ?
C8 O3 1.357(9) . ?
C8 C9 1.490(9) . ?
C9 H5 1.10(2) . ?
C9 H6 1.05(3) . ?
C9 H7 1.06(3) . ?
O1 H8 1.04(2) . ?

loop_
_cod_related_entry_id
_cod_related_entry_database
_cod_related_entry_code
1 ChemSpider 2157
